data_7111795
loop_
_publ_author_name
'Ritesh Dubey'
'Gautam R. Desiraju'

_publ_section_title
;
 Structural landscape of the 1 : 1 benzoic acid : isonicotinamide
 cocrystal
;
_journal_name_full Chem.Commun.
_journal_page_first 1181
_journal_paper_doi 10.1039/c3cc47955b
_journal_volume 50
_journal_year 2014
_chemical_formula_sum 'C13 H7 F4 N2 O3'
_chemical_formula_weight 315.21
_chemical_name_systematic
;
 ?
;
_space_group_IT_number 14
_symmetry_cell_setting monoclinic
_symmetry_space_group_name_Hall '-P 2ybc'
_symmetry_space_group_name_H-M 'P 1 21/c 1'
_atom_sites_solution_hydrogens geom
_atom_sites_solution_primary direct
_atom_sites_solution_secondary difmap
_audit_creation_method SHELXL-97
_cell_angle_alpha 90.00
_cell_angle_beta 108.977(8)
_cell_angle_gamma 90.00
_cell_formula_units_Z 4
_cell_length_a 10.1699(7)
_cell_length_b 10.3825(7)
_cell_length_c 12.3583(9)
_cell_measurement_temperature 150(2)
_cell_volume 1233.98(16)
_computing_structure_refinement 'SHELXL-97 (Sheldrick, 1997)'
_diffrn_ambient_temperature 150(2)
_diffrn_measured_fraction_theta_full 0.999
_diffrn_measured_fraction_theta_max 0.999
_diffrn_radiation_monochromator graphite
_diffrn_radiation_source 'fine-focus sealed tube'
_diffrn_radiation_type MoK\a
_diffrn_radiation_wavelength 0.71073
_diffrn_reflns_av_R_equivalents 0.0327
_diffrn_reflns_av_sigmaI/netI 0.0240
_diffrn_reflns_limit_h_max 13
_diffrn_reflns_limit_h_min -13
_diffrn_reflns_limit_k_max 13
_diffrn_reflns_limit_k_min -13
_diffrn_reflns_limit_l_max 16
_diffrn_reflns_limit_l_min -16
_diffrn_reflns_number 12858
_diffrn_reflns_theta_full 27.48
_diffrn_reflns_theta_max 27.48
_diffrn_reflns_theta_min 3.00
_exptl_absorpt_coefficient_mu 0.161
_exptl_absorpt_correction_T_max 0.9809
_exptl_absorpt_correction_T_min 0.9533
_exptl_absorpt_correction_type multi-scan
_exptl_absorpt_process_details 'Jacobson, R. (1998) Private communication'
_exptl_crystal_colour colourless
_exptl_crystal_density_diffrn 1.697
_exptl_crystal_density_method 'not measured'
_exptl_crystal_description plate
_exptl_crystal_F_000 636
_exptl_crystal_size_max 0.30
_exptl_crystal_size_mid 0.20
_exptl_crystal_size_min 0.12
_refine_diff_density_max 0.357
_refine_diff_density_min -0.266
_refine_diff_density_rms 0.049
_refine_ls_extinction_method none
_refine_ls_goodness_of_fit_ref 1.072
_refine_ls_hydrogen_treatment mixed
_refine_ls_matrix_type full
_refine_ls_number_parameters 234
_refine_ls_number_reflns 2822
_refine_ls_number_restraints 0
_refine_ls_restrained_S_all 1.072
_refine_ls_R_factor_all 0.0503
_refine_ls_R_factor_gt 0.0400
_refine_ls_shift/su_max 0.000
_refine_ls_shift/su_mean 0.000
_refine_ls_structure_factor_coef Fsqd
_refine_ls_weighting_details 'calc w=1/[\s^2^(Fo^2^)+(0.0492P)^2^+0.5941P] where P=(Fo^2^+2Fc^2^)/3'
_refine_ls_weighting_scheme calc
_refine_ls_wR_factor_gt 0.1003
_refine_ls_wR_factor_ref 0.1062
_reflns_number_gt 2349
_reflns_number_total 2822
_reflns_threshold_expression >2sigma(I)
_cod_data_source_file c3cc47955b.txt
_cod_data_source_block datam
_cod_original_cell_volume 1233.98(15)
_cod_original_sg_symbol_H-M 'P 21/c'
_cod_database_code 7111795

loop_
_symmetry_equiv_pos_as_xyz
'x, y, z'
'-x, y+1/2, -z+1/2'
'-x, -y, -z'
'x, -y-1/2, z-1/2'

loop_
_atom_site_label
_atom_site_type_symbol
_atom_site_fract_x
_atom_site_fract_y
_atom_site_fract_z
_atom_site_U_iso_or_equiv
_atom_site_adp_type
_atom_site_occupancy
_atom_site_symmetry_multiplicity
_atom_site_calc_flag
_atom_site_refinement_flags
F5 F 0.4093(15) 0.3255(14) -0.1171(11) 0.035(4) Uani 0.079(3) 1 d P
H8 H 0.0871(18) 1.1673(18) 0.3322(15) 0.023(4) Uiso 1 1 d .
H11 H 0.1533(19) 1.1545(19) 0.5271(16) 0.024(5) Uiso 1 1 d .
H13 H 0.196(2) 0.780(2) 0.5288(17) 0.032(5) Uiso 1 1 d .
H10 H 0.1327(19) 0.7746(19) 0.3304(16) 0.027(5) Uiso 1 1 d .
H2A H 0.128(2) 1.141(2) 0.1675(18) 0.032(5) Uiso 1 1 d .
H2B H 0.057(2) 1.089(2) 0.053(2) 0.042(6) Uiso 1 1 d .
F4 F 0.55059(12) 0.39651(10) 0.08655(9) 0.0363(3) Uani 1 1 d .
F1 F 0.27965(12) -0.06063(10) -0.01486(9) 0.0296(3) Uani 0.921(3) 1 d P
F3 F 0.55705(11) 0.22655(11) 0.25401(8) 0.0350(3) Uani 1 1 d .
O1 O 0.25409(13) -0.01106(11) -0.23583(9) 0.0257(3) Uani 1 1 d .
H1 H 0.2292 -0.0183 -0.3074 0.039 Uiso 1 1 calc R
F2 F 0.41631(13) 0.00179(11) 0.20129(9) 0.0406(3) Uani 1 1 d .
O2 O 0.24494(13) 0.19912(11) -0.27547(9) 0.0270(3) Uani 1 1 d .
C1 C 0.41345(17) 0.25427(16) -0.05407(13) 0.0219(3) Uani 1 1 d .
C2 C 0.27427(16) 0.10925(15) -0.20798(13) 0.0200(3) Uani 1 1 d .
C3 C 0.34442(16) 0.13626(15) -0.08287(12) 0.0196(3) Uani 1 1 d .
C4 C 0.48706(17) 0.19839(17) 0.14489(13) 0.0255(4) Uani 1 1 d .
C5 C 0.41673(18) 0.08356(16) 0.11779(13) 0.0261(4) Uani 1 1 d .
C6 C 0.34568(17) 0.05260(16) 0.00464(13) 0.0231(3) Uani 1 1 d .
C7 C 0.48405(17) 0.28324(16) 0.05844(13) 0.0237(3) Uani 1 1 d .
O3 O 0.00093(14) 0.87631(11) 0.12077(10) 0.0298(3) Uani 1 1 d .
N1 N 0.17926(14) 0.96760(13) 0.54295(11) 0.0218(3) Uani 1 1 d .
N2 N 0.08277(16) 1.07977(14) 0.12951(12) 0.0259(3) Uani 1 1 d .
C8 C 0.10719(17) 1.08379(15) 0.36655(13) 0.0208(3) Uani 1 1 d .
C9 C 0.10099(16) 0.97024(15) 0.30559(13) 0.0196(3) Uani 1 1 d .
C10 C 0.13279(18) 0.85515(16) 0.36580(14) 0.0240(3) Uani 1 1 d .
C11 C 0.14719(16) 1.07798(16) 0.48491(13) 0.0219(3) Uani 1 1 d .
C12 C 0.05775(16) 0.97139(15) 0.17646(13) 0.0209(3) Uani 1 1 d .
C13 C 0.17169(18) 0.85751(16) 0.48414(14) 0.0255(4) Uani 1 1 d .

loop_
_atom_site_aniso_label
_atom_site_aniso_U_11
_atom_site_aniso_U_22
_atom_site_aniso_U_33
_atom_site_aniso_U_23
_atom_site_aniso_U_13
_atom_site_aniso_U_12
F5 0.046(8) 0.036(8) 0.026(7) -0.005(6) 0.014(6) -0.012(6)
F4 0.0450(6) 0.0332(6) 0.0279(5) -0.0087(5) 0.0081(5) -0.0114(5)
F1 0.0453(7) 0.0194(6) 0.0230(6) 0.0027(4) 0.0098(5) -0.0044(5)
F3 0.0431(6) 0.0430(7) 0.0138(5) -0.0047(4) 0.0022(4) 0.0067(5)
O1 0.0374(7) 0.0210(6) 0.0156(5) -0.0008(4) 0.0044(5) 0.0018(5)
F2 0.0625(8) 0.0378(6) 0.0208(5) 0.0131(5) 0.0127(5) 0.0047(5)
O2 0.0385(7) 0.0221(6) 0.0164(5) 0.0022(5) 0.0036(5) 0.0047(5)
C1 0.0247(8) 0.0246(8) 0.0173(7) -0.0001(7) 0.0079(6) 0.0035(6)
C2 0.0215(7) 0.0216(8) 0.0170(7) 0.0020(6) 0.0062(6) 0.0047(6)
C3 0.0212(7) 0.0218(8) 0.0161(7) 0.0005(6) 0.0063(6) 0.0051(6)
C4 0.0275(8) 0.0335(9) 0.0135(7) -0.0022(6) 0.0041(6) 0.0089(7)
C5 0.0349(9) 0.0271(9) 0.0173(7) 0.0075(6) 0.0098(7) 0.0087(7)
C6 0.0287(8) 0.0207(8) 0.0204(8) 0.0017(6) 0.0086(6) 0.0042(6)
C7 0.0254(8) 0.0246(8) 0.0212(8) -0.0030(6) 0.0080(6) 0.0010(6)
O3 0.0456(7) 0.0215(6) 0.0188(6) -0.0040(5) 0.0059(5) -0.0100(5)
N1 0.0241(7) 0.0237(7) 0.0163(6) -0.0004(5) 0.0046(5) -0.0009(5)
N2 0.0389(8) 0.0216(8) 0.0148(7) -0.0031(6) 0.0056(6) -0.0103(6)
C8 0.0252(8) 0.0184(8) 0.0176(7) 0.0000(6) 0.0053(6) -0.0005(6)
C9 0.0194(7) 0.0218(8) 0.0167(7) -0.0012(6) 0.0047(6) -0.0038(6)
C10 0.0318(9) 0.0184(8) 0.0206(8) -0.0023(6) 0.0066(7) -0.0010(6)
C11 0.0241(8) 0.0227(8) 0.0188(7) -0.0038(6) 0.0066(6) -0.0010(6)
C12 0.0250(8) 0.0198(8) 0.0174(7) -0.0019(6) 0.0062(6) -0.0006(6)
C13 0.0337(9) 0.0201(8) 0.0209(8) 0.0013(6) 0.0065(7) 0.0011(7)

loop_
_atom_type_symbol
_atom_type_description
_atom_type_scat_dispersion_real
_atom_type_scat_dispersion_imag
_atom_type_scat_source
C C 0.0033 0.0016 'International Tables Vol C Tables 4.2.6.8 and 6.1.1.4'
H H 0.0000 0.0000 'International Tables Vol C Tables 4.2.6.8 and 6.1.1.4'
N N 0.0061 0.0033 'International Tables Vol C Tables 4.2.6.8 and 6.1.1.4'
O O 0.0106 0.0060 'International Tables Vol C Tables 4.2.6.8 and 6.1.1.4'
F F 0.0171 0.0103 'International Tables Vol C Tables 4.2.6.8 and 6.1.1.4'

loop_
_geom_angle_atom_site_label_1
_geom_angle_atom_site_label_2
_geom_angle_atom_site_label_3
_geom_angle
C2 O1 H1 109.5
F5 C1 C7 118.1(7)
F5 C1 C3 121.7(7)
C7 C1 C3 120.17(15)
O2 C2 O1 124.96(14)
O2 C2 C3 119.23(14)
O1 C2 C3 115.76(13)
C6 C3 C1 118.32(14)
C6 C3 C2 124.56(14)
C1 C3 C2 117.12(14)
F3 C4 C5 119.99(15)
F3 C4 C7 120.85(16)
C5 C4 C7 119.16(14)
F2 C5 C4 119.64(15)
F2 C5 C6 119.97(16)
C4 C5 C6 120.39(15)
F1 C6 C3 122.33(14)
F1 C6 C5 116.88(14)
C3 C6 C5 120.78(15)
F4 C7 C1 120.40(15)
F4 C7 C4 118.46(14)
C1 C7 C4 121.14(16)
C11 N1 C13 118.60(13)
C12 N2 H2A 123.2(14)
C12 N2 H2B 121.0(14)
H2A N2 H2B 116(2)
C11 C8 C9 118.77(14)
C11 C8 H8 117.0(11)
C9 C8 H8 124.2(11)
C10 C9 C8 118.54(14)
C10 C9 C12 120.63(14)
C8 C9 C12 120.81(13)
C13 C10 C9 119.14(15)
C13 C10 H10 117.5(11)
C9 C10 H10 123.3(11)
N1 C11 C8 122.75(15)
N1 C11 H11 117.8(11)
C8 C11 H11 119.5(11)
O3 C12 N2 123.75(15)
O3 C12 C9 120.35(14)
N2 C12 C9 115.89(14)
N1 C13 C10 122.19(15)
N1 C13 H13 116.4(12)
C10 C13 H13 121.4(12)

loop_
_geom_bond_atom_site_label_1
_geom_bond_atom_site_label_2
_geom_bond_distance
F5 C1 1.065(14)
F4 C7 1.3449(19)
F1 C6 1.336(2)
F3 C4 1.3366(17)
O1 C2 1.2942(19)
O1 H1 0.8400
F2 C5 1.3374(18)
O2 C2 1.2221(19)
C1 C7 1.375(2)
C1 C3 1.399(2)
C2 C3 1.504(2)
C3 C6 1.384(2)
C4 C5 1.375(3)
C4 C7 1.377(2)
C5 C6 1.387(2)
O3 C12 1.2343(19)
N1 C11 1.335(2)
N1 C13 1.343(2)
N2 C12 1.328(2)
N2 H2A 0.83(2)
N2 H2B 0.90(2)
C8 C11 1.386(2)
C8 C9 1.389(2)
C8 H8 0.958(19)
C9 C10 1.389(2)
C9 C12 1.511(2)
C10 C13 1.386(2)
C10 H10 0.94(2)
C11 H11 0.94(2)
C13 H13 0.97(2)
